data_2213498
loop_
_publ_author_name
'Pike, Robert D.'
'Dugan, Emily C.'

_publ_section_title
;
 1,2,3,4-Tetrahydroquinoxaline
;
_journal_coeditor_code OM2122
_journal_issue 5
_journal_name_full 'Acta Crystallographica Section E'
_journal_page_first o2772
_journal_page_last o2773
_journal_paper_doi 10.1107/S1600536807020636
_journal_volume 63
_journal_year 2007
_chemical_formula_iupac 'C8 H10 N2'
_chemical_formula_moiety 'C8 H10 N2'
_chemical_formula_sum 'C8 H10 N2'
_chemical_formula_weight 134.18
_chemical_name_systematic
;
1,2,3,4-Tetrahydroquinoxaline
;
_space_group_IT_number 61
_symmetry_cell_setting orthorhombic
_symmetry_space_group_name_Hall '-P 2ac 2ab'
_symmetry_space_group_name_H-M 'P b c a'
_atom_sites_solution_hydrogens geom
_atom_sites_solution_primary direct
_atom_sites_solution_secondary difmap
_audit_creation_method SHELXL-97
_cell_angle_alpha 90.00
_cell_angle_beta 90.00
_cell_angle_gamma 90.00
_cell_formula_units_Z 8
_cell_length_a 9.8609(2)
_cell_length_b 8.4986(2)
_cell_length_c 16.9639(4)
_cell_measurement_temperature 100(2)
_cell_volume 1421.64(6)
_computing_cell_refinement 'SAINT-Plus (Bruker, 2004)'
_computing_data_collection 'APEX2 (Bruker, 2004)'
_computing_data_reduction SAINT-Plus
_computing_molecular_graphics
;
ORTEP-3 (Farrugia, 1997);
<i>Mercury.</i> (Version 4.2.1; Macrae et al., 2006)
;
_computing_publication_material SHELXL97
_computing_structure_refinement 'SHELXL97 (Sheldrick, 1997) and XSHELL (Bruker, 2004)'
_computing_structure_solution 'SHELXS97 (Sheldrick, 1997)'
_diffrn_ambient_temperature 100(2)
_diffrn_measured_fraction_theta_full 0.996
_diffrn_measured_fraction_theta_max 0.996
_diffrn_measurement_device_type 'Bruker SMART APEXII CCD'
_diffrn_measurement_method '\w and \y'
_diffrn_radiation_monochromator graphite
_diffrn_radiation_source 'fine-focus sealed tube'
_diffrn_radiation_type CuK\a
_diffrn_radiation_wavelength 1.54178
_diffrn_reflns_av_R_equivalents 0.0276
_diffrn_reflns_av_sigmaI/netI 0.0128
_diffrn_reflns_limit_h_max 11
_diffrn_reflns_limit_h_min -11
_diffrn_reflns_limit_k_max 10
_diffrn_reflns_limit_k_min -9
_diffrn_reflns_limit_l_max 18
_diffrn_reflns_limit_l_min -20
_diffrn_reflns_number 14760
_diffrn_reflns_theta_full 66.99
_diffrn_reflns_theta_max 66.99
_diffrn_reflns_theta_min 5.21
_diffrn_standards_number 0
_exptl_absorpt_coefficient_mu 0.603
_exptl_absorpt_correction_T_max 0.8788
_exptl_absorpt_correction_T_min 0.8212
_exptl_absorpt_correction_type multi-scan
_exptl_absorpt_process_details '(SADABS; Sheldrick, 2004)'
_exptl_crystal_colour colorless
_exptl_crystal_density_diffrn 1.254
_exptl_crystal_density_method 'not measured'
_exptl_crystal_description block
_exptl_crystal_F_000 576
_exptl_crystal_size_max 0.34
_exptl_crystal_size_mid 0.22
_exptl_crystal_size_min 0.22
_refine_diff_density_max 0.220
_refine_diff_density_min -0.119
_refine_ls_extinction_coef 0.0017(3)
_refine_ls_extinction_expression Fc^*^=kFc[1+0.001xFc^2^\l^3^/sin(2\q)]^-1/4^
_refine_ls_extinction_method SHELXL97
_refine_ls_goodness_of_fit_ref 1.060
_refine_ls_hydrogen_treatment refall
_refine_ls_matrix_type full
_refine_ls_number_parameters 132
_refine_ls_number_reflns 1262
_refine_ls_number_restraints 0
_refine_ls_restrained_S_all 1.060
_refine_ls_R_factor_all 0.0309
_refine_ls_R_factor_gt 0.0299
_refine_ls_shift/su_max 0.000
_refine_ls_shift/su_mean 0.000
_refine_ls_structure_factor_coef Fsqd
_refine_ls_weighting_details 'calc w=1/[\s^2^(Fo^2^)+(0.0523P)^2^+0.2875P] where P=(Fo^2^+2Fc^2^)/3'
_refine_ls_weighting_scheme calc
_refine_ls_wR_factor_gt 0.0860
_refine_ls_wR_factor_ref 0.0869
_reflns_number_gt 1209
_reflns_number_total 1262
_reflns_threshold_expression I>2\s(I)
_cod_data_source_file om2122.cif
_cod_data_source_block I
_cod_database_code 2213498
_cod_database_fobs_code 2213498

loop_
_symmetry_equiv_pos_as_xyz
'x, y, z'
'-x+1/2, -y, z+1/2'
'-x, y+1/2, -z+1/2'
'x+1/2, -y+1/2, -z'
'-x, -y, -z'
'x-1/2, y, -z-1/2'
'x, -y-1/2, z-1/2'
'-x-1/2, y-1/2, z'

loop_
_atom_site_type_symbol
_atom_site_label
_atom_site_fract_x
_atom_site_fract_y
_atom_site_fract_z
_atom_site_U_iso_or_equiv
_atom_site_adp_type
_atom_site_calc_flag
_atom_site_occupancy
N N1 0.54142(8) 0.11160(9) 0.25782(4) 0.0213(2) Uani d 1
N N2 0.70309(9) 0.38487(10) 0.25085(4) 0.0224(2) Uani d 1
C C1 0.55804(10) 0.19734(12) 0.18369(5) 0.0228(3) Uani d 1
C C2 0.69619(10) 0.27641(12) 0.18412(5) 0.0233(3) Uani d 1
C C3 0.65474(9) 0.32959(11) 0.32396(5) 0.0205(3) Uani d 1
C C4 0.68628(10) 0.40793(12) 0.39369(6) 0.0273(3) Uani d 1
C C5 0.63124(11) 0.36107(12) 0.46517(6) 0.0306(3) Uani d 1
C C6 0.54215(10) 0.23452(12) 0.46790(6) 0.0276(3) Uani d 1
C C7 0.51080(9) 0.15467(11) 0.39898(5) 0.0222(3) Uani d 1
C C8 0.56618(9) 0.19922(10) 0.32676(5) 0.0194(2) Uani d 1
H H1A 0.4851(12) 0.2794(13) 0.1754(6) 0.024(3) Uiso d 1
H H1B 0.5532(11) 0.1203(14) 0.1400(7) 0.029(3) Uiso d 1
H H1N 0.4626(14) 0.0554(15) 0.2602(7) 0.035(3) Uiso d 1
H H2N 0.7827(14) 0.4367(16) 0.2546(7) 0.035(3) Uiso d 1
H H2A 0.7695(12) 0.1924(14) 0.1874(6) 0.028(3) Uiso d 1
H H2B 0.7108(11) 0.3363(14) 0.1342(6) 0.028(3) Uiso d 1
H H4 0.7473(13) 0.4979(15) 0.3899(6) 0.033(3) Uiso d 1
H H5 0.6535(12) 0.4214(15) 0.5133(7) 0.040(3) Uiso d 1
H H6 0.5002(13) 0.2045(14) 0.5183(7) 0.034(3) Uiso d 1
H H7 0.4479(12) 0.0639(14) 0.4000(6) 0.028(3) Uiso d 1

loop_
_atom_site_aniso_label
_atom_site_aniso_U_11
_atom_site_aniso_U_22
_atom_site_aniso_U_33
_atom_site_aniso_U_12
_atom_site_aniso_U_13
_atom_site_aniso_U_23
N1 0.0211(5) 0.0213(4) 0.0215(4) -0.0022(3) 0.0009(3) 0.0002(3)
N2 0.0200(5) 0.0237(5) 0.0234(4) -0.0030(3) 0.0007(3) 0.0037(3)
C1 0.0250(5) 0.0237(5) 0.0198(5) 0.0009(4) 0.0006(4) -0.0002(4)
C2 0.0231(5) 0.0238(5) 0.0231(5) 0.0026(4) 0.0035(4) 0.0031(4)
C3 0.0169(5) 0.0213(5) 0.0233(5) 0.0016(4) -0.0008(3) 0.0041(3)
C4 0.0266(5) 0.0272(5) 0.0280(5) -0.0064(4) -0.0030(4) 0.0013(4)
C5 0.0356(6) 0.0345(6) 0.0217(5) -0.0056(5) -0.0030(4) -0.0021(4)
C6 0.0279(5) 0.0331(6) 0.0216(5) -0.0012(4) 0.0011(4) 0.0040(4)
C7 0.0195(5) 0.0225(5) 0.0247(5) -0.0006(4) -0.0002(4) 0.0037(4)
C8 0.0162(5) 0.0192(5) 0.0227(5) 0.0029(3) -0.0018(3) 0.0014(3)

loop_
_atom_type_symbol
_atom_type_description
_atom_type_scat_dispersion_real
_atom_type_scat_dispersion_imag
_atom_type_scat_source
C C 0.0181 0.0091 'International Tables Vol C Tables 4.2.6.8 and 6.1.1.4'
H H 0.0000 0.0000 'International Tables Vol C Tables 4.2.6.8 and 6.1.1.4'
N N 0.0311 0.0180 'International Tables Vol C Tables 4.2.6.8 and 6.1.1.4'

loop_
_geom_angle_atom_site_label_1
_geom_angle_atom_site_label_2
_geom_angle_atom_site_label_3
_geom_angle
_geom_angle_publ_flag
C8 N1 C1 115.56(7) y
C8 N1 H1N 112.8(7) ?
C1 N1 H1N 113.2(8) ?
C3 N2 C2 117.10(8) y
C3 N2 H2N 113.3(7) ?
C2 N2 H2N 113.7(8) ?
N1 C1 C2 108.46(7) y
N1 C1 H1A 112.5(6) ?
C2 C1 H1A 109.5(6) ?
N1 C1 H1B 108.0(6) ?
C2 C1 H1B 109.9(6) ?
H1A C1 H1B 108.5(9) ?
N2 C2 C1 108.94(8) y
N2 C2 H2A 111.5(6) ?
C1 C2 H2A 109.1(7) ?
N2 C2 H2B 109.2(6) ?
C1 C2 H2B 110.5(6) ?
H2A C2 H2B 107.5(9) ?
C4 C3 C8 119.00(8) y
C4 C3 N2 120.83(8) y
C8 C3 N2 120.04(8) y
C5 C4 C3 121.20(9) y
C5 C4 H4 121.7(6) ?
C3 C4 H4 117.1(6) ?
C4 C5 C6 119.92(9) y
C4 C5 H5 119.1(7) ?
C6 C5 H5 120.9(7) ?
C7 C6 C5 119.45(9) y
C7 C6 H6 120.8(7) ?
C5 C6 H6 119.7(7) ?
C6 C7 C8 121.39(9) y
C6 C7 H7 120.5(6) ?
C8 C7 H7 118.2(6) ?
C7 C8 N1 121.24(8) y
C7 C8 C3 119.03(8) y
N1 C8 C3 119.64(8) y

loop_
_geom_bond_atom_site_label_1
_geom_bond_atom_site_label_2
_geom_bond_distance
_geom_bond_publ_flag
N1 C8 1.4078(11) y
N1 C1 1.4626(12) y
N1 H1N 0.913(14) ?
N2 C3 1.4094(11) y
N2 C2 1.4613(12) y
N2 H2N 0.903(15) ?
C1 C2 1.5191(14) y
C1 H1A 1.011(11) ?
C1 H1B 0.990(12) ?
C2 H2A 1.017(12) ?
C2 H2B 0.998(11) ?
C3 C4 1.3925(13) y
C3 C8 1.4115(14) y
C4 C5 1.3869(14) y
C4 H4 0.975(13) ?
C5 C6 1.3895(14) y
C5 H5 0.989(13) ?
C6 C7 1.3867(13) y
C6 H6 0.984(12) ?
C7 C8 1.3938(12) y
C7 H7 0.990(12) ?

loop_
_geom_hbond_atom_site_label_D
_geom_hbond_atom_site_label_H
_geom_hbond_atom_site_label_A
_geom_hbond_site_symmetry_A
_geom_hbond_distance_DH
_geom_hbond_distance_HA
_geom_hbond_distance_DA
_geom_hbond_angle_DHA
N2 H2N N1 8_765 0.903(15) 2.284(15) 3.1740(12) 168.4(11)
N1 H1N N2 3_645 0.913(14) 2.192(14) 3.0900(12) 167.6(11)

loop_
_geom_torsion_atom_site_label_1
_geom_torsion_atom_site_label_2
_geom_torsion_atom_site_label_3
_geom_torsion_atom_site_label_4
_geom_torsion
C8 N1 C1 C2 51.72(11)
C3 N2 C2 C1 45.09(11)
N1 C1 C2 N2 -59.95(10)
C2 N2 C3 C4 164.45(9)
C2 N2 C3 C8 -19.61(12)
C8 C3 C4 C5 -0.67(15)
N2 C3 C4 C5 175.30(9)
C3 C4 C5 C6 -0.47(16)
C4 C5 C6 C7 0.99(16)
C5 C6 C7 C8 -0.38(15)
C6 C7 C8 N1 175.67(9)
C6 C7 C8 C3 -0.75(14)
C1 N1 C8 C7 157.24(8)
C1 N1 C8 C3 -26.36(12)
C4 C3 C8 C7 1.26(13)
N2 C3 C8 C7 -174.74(8)
C4 C3 C8 N1 -175.22(8)
N2 C3 C8 N1 8.78(13)

loop_
_cod_related_entry_id
_cod_related_entry_database
_cod_related_entry_code
1 ChemSpider 69474
